data_7153951
loop_
_publ_author_name
'Gong, Liang'
'Xing, Li-Juan'
'Xu, Tong'
'Zhu, Xue-Ping'
'Zhou, Wen'
'Kang, Ning'
'Wang, Bin'

_publ_section_title
;
 Metal-free oxidative olefination of primary amines with benzylic C-H
 bonds through direct deamination and C-H bond activation.
;
_journal_issue 34
_journal_name_full 'Organic &amp; biomolecular chemistry'
_journal_page_first 6557
_journal_page_last 6560
_journal_paper_doi 10.1039/c4ob01025f
_journal_volume 12
_journal_year 2014
_chemical_formula_moiety 'C17 H13 N'
_chemical_formula_sum 'C17 H13 N'
_chemical_formula_weight 231.28
_chemical_name_systematic
; 
 ? 
;
_space_group_crystal_system monoclinic
_space_group_IT_number 14
_space_group_name_Hall '-P 2ybc'
_space_group_name_H-M_alt 'P 1 21/c 1'
_symmetry_space_group_name_Hall '-P 2ybc'
_symmetry_space_group_name_H-M 'P 1 21/c 1'
_atom_sites_solution_hydrogens constr
_atom_sites_solution_primary direct
_atom_sites_solution_secondary difmap
_audit_creation_method SHELXL-2013
_cell_angle_alpha 90
_cell_angle_beta 96.264(19)
_cell_angle_gamma 90
_cell_formula_units_Z 6
_cell_length_a 6.6680(16)
_cell_length_b 19.172(3)
_cell_length_c 14.717(2)
_cell_measurement_reflns_used 7125
_cell_measurement_temperature 113(2)
_cell_measurement_theta_max 30.00
_cell_measurement_theta_min 1.40
_cell_volume 1870.2(6)
_computing_cell_refinement 'CrystalClear-SM Expert 2.0 r4'
_computing_data_collection 'CrystalClear-SM Expert 2.0 r4 (Rigaku, 2009)'
_computing_data_reduction 'CrystalClear-SM Expert 2.0 r4'
_computing_molecular_graphics 'CrystalStructure 4.0'
_computing_publication_material 'CrystalStructure 4.0 (Rigaku, 2009)'
_computing_structure_refinement 'SHELXL-2013 (Sheldrick, 2013)'
_computing_structure_solution 'SHELXS97 (Sheldrick, 1997)'
_diffrn_ambient_temperature 113(2)
_diffrn_detector_area_resol_mean 14.222
_diffrn_measured_fraction_theta_full 0.971
_diffrn_measured_fraction_theta_max 1.000
_diffrn_measurement_device_type 'Rigaku Saturn724 CCD'
_diffrn_measurement_method \w
_diffrn_radiation_type MoK\a
_diffrn_radiation_wavelength 0.71075
_diffrn_reflns_av_R_equivalents 0.0484
_diffrn_reflns_av_unetI/netI 0.0309
_diffrn_reflns_Laue_measured_fraction_full 0.971
_diffrn_reflns_Laue_measured_fraction_max 1.000
_diffrn_reflns_limit_h_max 7
_diffrn_reflns_limit_h_min -7
_diffrn_reflns_limit_k_max 22
_diffrn_reflns_limit_k_min -22
_diffrn_reflns_limit_l_max 17
_diffrn_reflns_limit_l_min -17
_diffrn_reflns_number 17402
_diffrn_reflns_point_group_measured_fraction_full 0.971
_diffrn_reflns_point_group_measured_fraction_max 1.000
_diffrn_reflns_theta_full 25.242
_diffrn_reflns_theta_max 24.999
_diffrn_reflns_theta_min 1.751
_exptl_absorpt_coefficient_mu 0.072
_exptl_absorpt_correction_T_max 0.981
_exptl_absorpt_correction_T_min 0.824
_exptl_absorpt_correction_type multi-scan
_exptl_absorpt_process_details 'Jacobson, R. (1998) Private communication'
_exptl_crystal_colour colorless
_exptl_crystal_density_diffrn 1.232
_exptl_crystal_density_method 'not measured'
_exptl_crystal_description prism
_exptl_crystal_F_000 732
_exptl_crystal_size_max 0.260
_exptl_crystal_size_mid 0.240
_exptl_crystal_size_min 0.120
_refine_diff_density_max 0.332
_refine_diff_density_min -0.343
_refine_diff_density_rms 0.047
_refine_ls_extinction_method none
_refine_ls_goodness_of_fit_ref 1.235
_refine_ls_hydrogen_treatment constr
_refine_ls_matrix_type full
_refine_ls_number_parameters 235
_refine_ls_number_reflns 3280
_refine_ls_number_restraints 1
_refine_ls_restrained_S_all 1.239
_refine_ls_R_factor_all 0.0751
_refine_ls_R_factor_gt 0.0723
_refine_ls_shift/su_max 0.000
_refine_ls_shift/su_mean 0.000
_refine_ls_structure_factor_coef Fsqd
_refine_ls_weighting_details
; 
 w=1/[\s^2^(Fo^2^)+(0.0337P)^2^+1.8300P] 
 where P=(Fo^2^+2Fc^2^)/3 
;
_refine_ls_weighting_scheme calc
_refine_ls_wR_factor_gt 0.1520
_refine_ls_wR_factor_ref 0.1536
_reflns_Friedel_coverage 0.000
_reflns_number_gt 3169
_reflns_number_total 3280
_reflns_threshold_expression 'I > 2\s(I)'
_cod_data_source_file c4ob01025f2.cif
_cod_data_source_block shelxl
_cod_depositor_comments 'Adding full bibliography for 7153951.cif.'
_cod_database_code 7153951
_shelx_space_group_comment
; 
The symmetry employed for this shelxl refinement is uniquely defined 
by the following loop, which should always be used as a source of 
symmetry information in preference to the above space-group names. 
They are only intended as comments. 
;
_shelx_estimated_absorpt_t_min 0.982
_shelx_estimated_absorpt_t_max 0.991
_shelxl_version_number 2013-2

loop_
_space_group_symop_operation_xyz
'x, y, z'
'-x, y+1/2, -z+1/2'
'-x, -y, -z'
'x, -y-1/2, z-1/2'

loop_
_atom_site_label
_atom_site_type_symbol
_atom_site_fract_x
_atom_site_fract_y
_atom_site_fract_z
_atom_site_U_iso_or_equiv
_atom_site_adp_type
_atom_site_occupancy
_atom_site_site_symmetry_order
_atom_site_calc_flag
_atom_site_refinement_flags_posn
_atom_site_refinement_flags_adp
_atom_site_refinement_flags_occupancy
_atom_site_disorder_assembly
_atom_site_disorder_group
N1 N 0.1091(3) 0.39737(11) 0.75561(14) 0.0277(5) Uani 1 1 d . . . . .
C1 C 0.0530(4) 0.35544(12) 0.68548(16) 0.0268(5) Uani 1 1 d . . . . .
C2 C -0.1478(4) 0.35476(13) 0.64105(17) 0.0287(6) Uani 1 1 d . . . . .
H2 H -0.1824 0.3248 0.5904 0.034 Uiso 1 1 calc R U . . .
C3 C -0.2906(4) 0.39736(13) 0.67157(17) 0.0286(6) Uani 1 1 d . . . . .
H3 H -0.4252 0.3963 0.6428 0.034 Uiso 1 1 calc R U . . .
C4 C -0.2385(4) 0.44279(12) 0.74562(16) 0.0260(5) Uani 1 1 d . . . . .
C5 C -0.0329(4) 0.44160(12) 0.78520(16) 0.0248(5) Uani 1 1 d . . . . .
C6 C 0.0271(4) 0.48803(13) 0.85814(17) 0.0310(6) Uani 1 1 d . . . . .
H6 H 0.1631 0.4880 0.8854 0.037 Uiso 1 1 calc R U . . .
C7 C -0.1098(4) 0.53300(14) 0.88971(18) 0.0342(6) Uani 1 1 d . . . . .
H7 H -0.0669 0.5640 0.9383 0.041 Uiso 1 1 calc R U . . .
C8 C -0.3140(4) 0.53389(13) 0.85099(18) 0.0329(6) Uani 1 1 d . . . . .
H8 H -0.4072 0.5650 0.8740 0.039 Uiso 1 1 calc R U . . .
C9 C -0.3765(4) 0.48984(13) 0.78029(17) 0.0291(6) Uani 1 1 d . . . . .
H9 H -0.5132 0.4907 0.7542 0.035 Uiso 1 1 calc R U . . .
C10 C 0.2108(4) 0.30881(13) 0.65743(17) 0.0278(6) Uani 1 1 d . . . . .
H10 H 0.3356 0.3079 0.6954 0.033 Uiso 1 1 calc R U . . .
C11 C 0.1952(4) 0.26756(12) 0.58356(17) 0.0284(6) Uani 1 1 d . . . . .
H11 H 0.0708 0.2690 0.5454 0.034 Uiso 1 1 calc R U . . .
C12 C 0.3515(4) 0.22002(12) 0.55531(16) 0.0265(5) Uani 1 1 d . . . . .
C13 C 0.3137(4) 0.18395(13) 0.47290(17) 0.0296(6) Uani 1 1 d . . . . .
H13 H 0.1868 0.1892 0.4374 0.035 Uiso 1 1 calc R U . . .
C14 C 0.4592(4) 0.14022(13) 0.44155(18) 0.0311(6) Uani 1 1 d . . . . .
H14 H 0.4306 0.1163 0.3851 0.037 Uiso 1 1 calc R U . . .
C15 C 0.6452(4) 0.13157(13) 0.49265(18) 0.0318(6) Uani 1 1 d . . . . .
H15 H 0.7448 0.1023 0.4712 0.038 Uiso 1 1 calc R U . . .
C16 C 0.6839(4) 0.16624(13) 0.57548(18) 0.0319(6) Uani 1 1 d . . . . .
H16 H 0.8102 0.1603 0.6112 0.038 Uiso 1 1 calc R U . . .
C17 C 0.5386(4) 0.20972(13) 0.60644(18) 0.0309(6) Uani 1 1 d . . . . .
H17 H 0.5671 0.2329 0.6635 0.037 Uiso 1 1 calc R U . . .
N1A N 0.4311(9) 0.5834(3) 0.5500(4) 0.0335(8) Uani 0.5 1 d . . P A -1
C1A C 0.4075(13) 0.5183(4) 0.5243(5) 0.0405(9) Uani 0.5 1 d . . P A -1
C2A C 0.2202(10) 0.4834(3) 0.5415(4) 0.0431(14) Uani 0.5 1 d . . P A -1
H2A H 0.1974(9) 0.4354(3) 0.5222(4) 0.052 Uiso 0.5 1 d . U P B -1
C3A C 0.0777(9) 0.5180(3) 0.5848(4) 0.0416(14) Uani 0.5 1 d R . P A -1
H3A H -0.0435 0.4951 0.5962 0.050 Uiso 0.5 1 calc R U P B -1
C4A C 0.1121(9) 0.5868(3) 0.6119(4) 0.0345(12) Uani 0.5 1 d R . P A -1
C5A C 0.2896(9) 0.6200(3) 0.5950(4) 0.0325(7) Uani 0.5 1 d R . P A -1
C6A C 0.3239(9) 0.6888(3) 0.6221(4) 0.0426(8) Uani 0.5 1 d R . P A -1
H6A H 0.4452 0.7115 0.6106 0.051 Uiso 0.5 1 calc R U P B -1
C7A C 0.1808(9) 0.7244(3) 0.6662(4) 0.0459(9) Uani 0.5 1 d R . P A -1
H7A H 0.2043 0.7714 0.6847 0.055 Uiso 0.5 1 calc R U P B -1
C8A C 0.0033(9) 0.6912(3) 0.6831(4) 0.0467(8) Uani 0.5 1 d R . P A -1
H8A H -0.0945 0.7156 0.7132 0.056 Uiso 0.5 1 calc R U P B -1
C9A C -0.0310(9) 0.6224(3) 0.6560(4) 0.0472(11) Uani 0.5 1 d R . P A -1
H9A H -0.1524 0.5997 0.6675 0.057 Uiso 0.5 1 calc R U P B -1
C10A C 0.5620(9) 0.4833(3) 0.4733(4) 0.0405(9) Uani 0.5 1 d DR . P A -1
H10A H 0.6810 0.5080 0.4632 0.049 Uiso 0.5 1 calc R U P B -1
C11A C 0.5374(9) 0.4204(3) 0.4428(4) 0.0335(8) Uani 0.5 1 d DR . P A -1
H11A H 0.4166 0.3959 0.4507 0.040 Uiso 0.5 1 calc R U P B -1
C12A C 0.7006(9) 0.3851(3) 0.3942(4) 0.0325(7) Uani 0.5 1 d R . P A -1
C13A C 0.6766(9) 0.3133(3) 0.3871(4) 0.0426(8) Uani 0.5 1 d R . P A -1
H13A H 0.5627 0.2915 0.4086 0.051 Uiso 0.5 1 calc R U P B -1
C14A C 0.8191(9) 0.2732(3) 0.3487(4) 0.0459(9) Uani 0.5 1 d R . P A -1
H14A H 0.8027 0.2241 0.3438 0.055 Uiso 0.5 1 calc R U P B -1
C15A C 0.9858(9) 0.3050(3) 0.3173(4) 0.0467(8) Uani 0.5 1 d R . P A -1
H15A H 1.0832 0.2776 0.2910 0.056 Uiso 0.5 1 calc R U P B -1
C16A C 1.0098(9) 0.3769(3) 0.3244(4) 0.0472(11) Uani 0.5 1 d R . P A -1
H16A H 1.1237 0.3986 0.3029 0.057 Uiso 0.5 1 calc R U P B -1
C17A C 0.8673(9) 0.4170(3) 0.3629(4) 0.0345(12) Uani 0.5 1 d R . P A -1
H17A H 0.8837 0.4661 0.3677 0.041 Uiso 0.5 1 calc R U P B -1

loop_
_atom_site_aniso_label
_atom_site_aniso_U_11
_atom_site_aniso_U_22
_atom_site_aniso_U_33
_atom_site_aniso_U_23
_atom_site_aniso_U_13
_atom_site_aniso_U_12
N1 0.0293(11) 0.0284(11) 0.0251(11) -0.0017(9) 0.0016(9) -0.0003(9)
C1 0.0295(13) 0.0263(13) 0.0245(13) 0.0027(10) 0.0022(10) -0.0011(10)
C2 0.0321(14) 0.0288(13) 0.0248(13) -0.0013(10) 0.0008(10) -0.0018(11)
C3 0.0276(13) 0.0315(13) 0.0258(13) 0.0053(11) -0.0005(10) -0.0048(11)
C4 0.0310(13) 0.0244(12) 0.0233(12) 0.0069(10) 0.0054(10) -0.0020(10)
C5 0.0261(13) 0.0249(12) 0.0241(12) 0.0052(10) 0.0055(10) 0.0003(10)
C6 0.0322(14) 0.0315(14) 0.0292(14) -0.0016(11) 0.0022(11) -0.0022(11)
C7 0.0385(15) 0.0329(14) 0.0317(14) -0.0051(11) 0.0056(12) -0.0020(12)
C8 0.0366(15) 0.0297(13) 0.0348(14) 0.0000(11) 0.0145(12) 0.0012(11)
C9 0.0257(13) 0.0321(13) 0.0301(13) 0.0089(11) 0.0056(10) -0.0002(10)
C10 0.0272(13) 0.0294(13) 0.0264(13) 0.0015(10) 0.0002(10) -0.0014(10)
C11 0.0310(13) 0.0267(13) 0.0273(13) -0.0003(10) 0.0025(10) -0.0022(11)
C12 0.0323(13) 0.0211(12) 0.0265(13) 0.0025(10) 0.0055(10) -0.0038(10)
C13 0.0322(14) 0.0276(13) 0.0286(13) 0.0024(10) 0.0019(11) -0.0031(11)
C14 0.0403(15) 0.0250(13) 0.0282(13) -0.0022(10) 0.0050(11) -0.0014(11)
C15 0.0311(14) 0.0278(13) 0.0370(15) -0.0034(11) 0.0063(11) 0.0007(11)
C16 0.0281(13) 0.0295(13) 0.0371(15) -0.0026(11) -0.0010(11) -0.0037(11)
C17 0.0370(15) 0.0256(13) 0.0300(14) -0.0042(10) 0.0034(11) -0.0068(11)
N1A 0.0296(19) 0.0437(16) 0.0262(14) 0.0074(12) -0.0018(13) 0.0081(14)
C1A 0.052(2) 0.0392(17) 0.0297(15) 0.0092(12) 0.0021(15) 0.0025(16)
C2A 0.061(4) 0.029(3) 0.040(3) 0.003(2) 0.010(3) 0.003(3)
C3A 0.041(3) 0.040(3) 0.045(3) 0.007(3) 0.008(3) -0.010(3)
C4A 0.046(2) 0.0336(16) 0.023(4) 0.000(2) 0.002(2) 0.0014(15)
C5A 0.0357(16) 0.0416(17) 0.0188(16) 0.0093(13) -0.0035(12) 0.0075(13)
C6A 0.0590(19) 0.0428(17) 0.0255(17) 0.0041(13) 0.0020(14) -0.0070(15)
C7A 0.084(2) 0.0358(16) 0.017(2) 0.0009(14) 0.0005(17) 0.0042(16)
C8A 0.060(2) 0.0495(19) 0.0309(15) -0.0009(14) 0.0058(14) 0.0182(16)
C9A 0.046(2) 0.058(2) 0.039(3) -0.0128(19) 0.010(2) -0.0008(17)
C10A 0.052(2) 0.0392(17) 0.0297(15) 0.0092(12) 0.0021(15) 0.0025(16)
C11A 0.0296(19) 0.0437(16) 0.0262(14) 0.0074(12) -0.0018(13) 0.0081(14)
C12A 0.0357(16) 0.0416(17) 0.0188(16) 0.0093(13) -0.0035(12) 0.0075(13)
C13A 0.0590(19) 0.0428(17) 0.0255(17) 0.0041(13) 0.0020(14) -0.0070(15)
C14A 0.084(2) 0.0358(16) 0.017(2) 0.0009(14) 0.0005(17) 0.0042(16)
C15A 0.060(2) 0.0495(19) 0.0309(15) -0.0009(14) 0.0058(14) 0.0182(16)
C16A 0.046(2) 0.058(2) 0.039(3) -0.0128(19) 0.010(2) -0.0008(17)
C17A 0.046(2) 0.0336(16) 0.023(4) 0.000(2) 0.002(2) 0.0014(15)

loop_
_atom_type_symbol
_atom_type_description
_atom_type_scat_dispersion_real
_atom_type_scat_dispersion_imag
_atom_type_scat_source
C C 0.0033 0.0016 'International Tables Vol C Tables 4.2.6.8 and 6.1.1.4'
H H 0.0000 0.0000 'International Tables Vol C Tables 4.2.6.8 and 6.1.1.4'
N N 0.0061 0.0033 'International Tables Vol C Tables 4.2.6.8 and 6.1.1.4'

loop_
_geom_angle_atom_site_label_1
_geom_angle_atom_site_label_2
_geom_angle_atom_site_label_3
_geom_angle
C1 N1 C5 118.2(2)
N1 C1 C2 122.2(2)
N1 C1 C10 115.8(2)
C2 C1 C10 122.0(2)
C3 C2 C1 119.8(2)
C3 C2 H2 120.1
C1 C2 H2 120.1
C2 C3 C4 120.1(2)
C2 C3 H3 119.9
C4 C3 H3 119.9
C3 C4 C9 123.7(2)
C3 C4 C5 116.7(2)
C9 C4 C5 119.5(2)
N1 C5 C6 118.6(2)
N1 C5 C4 122.9(2)
C6 C5 C4 118.5(2)
C7 C6 C5 120.5(2)
C7 C6 H6 119.8
C5 C6 H6 119.8
C6 C7 C8 121.1(2)
C6 C7 H7 119.5
C8 C7 H7 119.5
C9 C8 C7 119.8(2)
C9 C8 H8 120.1
C7 C8 H8 120.1
C8 C9 C4 120.6(2)
C8 C9 H9 119.7
C4 C9 H9 119.7
C11 C10 C1 126.2(2)
C11 C10 H10 116.9
C1 C10 H10 116.9
C10 C11 C12 126.7(2)
C10 C11 H11 116.7
C12 C11 H11 116.7
C13 C12 C17 117.6(2)
C13 C12 C11 119.0(2)
C17 C12 C11 123.4(2)
C12 C13 C14 121.2(2)
C12 C13 H13 119.4
C14 C13 H13 119.4
C15 C14 C13 120.3(2)
C15 C14 H14 119.9
C13 C14 H14 119.9
C16 C15 C14 119.2(2)
C16 C15 H15 120.4
C14 C15 H15 120.4
C15 C16 C17 120.3(2)
C15 C16 H16 119.8
C17 C16 H16 119.8
C16 C17 C12 121.3(2)
C16 C17 H17 119.3
C12 C17 H17 119.3
C1A N1A C5A 123.3(5)
N1A C1A C2A 117.7(6)
N1A C1A C10A 120.3(5)
C2A C1A C10A 121.9(5)
C3A C2A C1A 120.4(6)
C3A C2A H2A 120.0(8)
C1A C2A H2A 119.6(7)
C2A C3A C4A 119.5(3)
C2A C3A H3A 120.3
C4A C3A H3A 120.3
C5A C4A C3A 120.0
C5A C4A C9A 120.0
C3A C4A C9A 120.0
C6A C5A C4A 120.0
C6A C5A N1A 120.9(2)
C4A C5A N1A 119.1(2)
C5A C6A C7A 120.0
C5A C6A H6A 120.0
C7A C6A H6A 120.0
C8A C7A C6A 120.0
C8A C7A H7A 120.0
C6A C7A H7A 120.0
C7A C8A C9A 120.0
C7A C8A H8A 120.0
C9A C8A H8A 120.0
C8A C9A C4A 120.0
C8A C9A H9A 120.0
C4A C9A H9A 120.0
C11A C10A C1A 121.6(2)
C11A C10A H10A 119.2
C1A C10A H10A 119.2
C10A C11A C12A 120.5
C10A C11A H11A 119.8
C12A C11A H11A 119.8
C13A C12A C17A 120.0
C13A C12A C11A 113.1
C17A C12A C11A 126.8
C14A C13A C12A 120.0
C14A C13A H13A 120.0
C12A C13A H13A 120.0
C15A C14A C13A 120.0
C15A C14A H14A 120.0
C13A C14A H14A 120.0
C14A C15A C16A 120.0
C14A C15A H15A 120.0
C16A C15A H15A 120.0
C15A C16A C17A 120.0
C15A C16A H16A 120.0
C17A C16A H16A 120.0
C16A C17A C12A 120.0
C16A C17A H17A 120.0
C12A C17A H17A 120.0

loop_
_geom_bond_atom_site_label_1
_geom_bond_atom_site_label_2
_geom_bond_distance
N1 C1 1.329(3)
N1 C5 1.377(3)
C1 C2 1.425(3)
C1 C10 1.474(3)
C2 C3 1.367(4)
C2 H2 0.9500
C3 C4 1.409(3)
C3 H3 0.9500
C4 C9 1.422(3)
C4 C5 1.430(3)
C5 C6 1.418(3)
C6 C7 1.373(4)
C6 H6 0.9500
C7 C8 1.418(4)
C7 H7 0.9500
C8 C9 1.369(4)
C8 H8 0.9500
C9 H9 0.9500
C10 C11 1.339(3)
C10 H10 0.9500
C11 C12 1.478(3)
C11 H11 0.9500
C12 C13 1.395(3)
C12 C17 1.399(4)
C13 C14 1.398(4)
C13 H13 0.9500
C14 C15 1.389(4)
C14 H14 0.9500
C15 C16 1.388(4)
C15 H15 0.9500
C16 C17 1.392(4)
C16 H16 0.9500
C17 H17 0.9500
N1A C1A 1.308(8)
N1A C5A 1.399(5)
C1A C2A 1.463(10)
C1A C10A 1.497(6)
C2A C3A 1.372(8)
C2A H2A 0.970(8)
C3A C4A 1.3900
C3A H3A 0.9500
C4A C5A 1.3900
C4A C9A 1.3900
C5A C6A 1.3900
C6A C7A 1.3900
C6A H6A 0.9500
C7A C8A 1.3900
C7A H7A 0.9500
C8A C9A 1.3900
C8A H8A 0.9500
C9A H9A 0.9500
C10A C11A 1.2916
C10A H10A 0.9500
C11A C12A 1.5239
C11A H11A 0.9500
C12A C13A 1.3900
C12A C17A 1.3900
C13A C14A 1.3900
C13A H13A 0.9500
C14A C15A 1.3900
C14A H14A 0.9500
C15A C16A 1.3900
C15A H15A 0.9500
C16A C17A 1.3900
C16A H16A 0.9500
C17A H17A 0.9500

loop_
_geom_torsion_atom_site_label_1
_geom_torsion_atom_site_label_2
_geom_torsion_atom_site_label_3
_geom_torsion_atom_site_label_4
_geom_torsion
C5 N1 C1 C2 -0.4(3)
C5 N1 C1 C10 -179.4(2)
N1 C1 C2 C3 -1.2(4)
C10 C1 C2 C3 177.8(2)
C1 C2 C3 C4 1.2(4)
C2 C3 C4 C9 178.6(2)
C2 C3 C4 C5 0.2(3)
C1 N1 C5 C6 -178.1(2)
C1 N1 C5 C4 1.9(3)
C3 C4 C5 N1 -1.8(3)
C9 C4 C5 N1 179.7(2)
C3 C4 C5 C6 178.2(2)
C9 C4 C5 C6 -0.3(3)
N1 C5 C6 C7 180.0(2)
C4 C5 C6 C7 0.0(4)
C5 C6 C7 C8 0.5(4)
C6 C7 C8 C9 -0.7(4)
C7 C8 C9 C4 0.4(4)
C3 C4 C9 C8 -178.2(2)
C5 C4 C9 C8 0.1(3)
N1 C1 C10 C11 -172.8(2)
C2 C1 C10 C11 8.2(4)
C1 C10 C11 C12 -179.3(2)
C10 C11 C12 C13 -176.0(2)
C10 C11 C12 C17 3.0(4)
C17 C12 C13 C14 -1.3(4)
C11 C12 C13 C14 177.8(2)
C12 C13 C14 C15 0.3(4)
C13 C14 C15 C16 0.7(4)
C14 C15 C16 C17 -0.7(4)
C15 C16 C17 C12 -0.4(4)
C13 C12 C17 C16 1.4(4)
C11 C12 C17 C16 -177.7(2)
C5A N1A C1A C2A 1.8(8)
C5A N1A C1A C10A 177.7(3)
N1A C1A C2A C3A -1.3(10)
C10A C1A C2A C3A -177.1(5)
C1A C2A C3A C4A 0.3(8)
C2A C3A C4A C5A 0.1(4)
C2A C3A C4A C9A -179.9(4)
C3A C4A C5A C6A 180.0
C9A C4A C5A C6A 0.0
C3A C4A C5A N1A 0.4(2)
C9A C4A C5A N1A -179.6(2)
C1A N1A C5A C6A 179.0(4)
C1A N1A C5A C4A -1.4(6)
C4A C5A C6A C7A 0.0
N1A C5A C6A C7A 179.6(2)
C5A C6A C7A C8A 0.0
C6A C7A C8A C9A 0.0
C7A C8A C9A C4A 0.0
C5A C4A C9A C8A 0.0
C3A C4A C9A C8A 180.0
N1A C1A C10A C11A -176.2(4)
C2A C1A C10A C11A -0.5(6)
C1A C10A C11A C12A -177.7(3)
C10A C11A C12A C13A 164.1
C10A C11A C12A C17A -12.4
C17A C12A C13A C14A 0.0
C11A C12A C13A C14A -176.8
C12A C13A C14A C15A 0.0
C13A C14A C15A C16A 0.0
C14A C15A C16A C17A 0.0
C15A C16A C17A C12A 0.0
C13A C12A C17A C16A 0.0
C11A C12A C17A C16A 176.3
